data_2200057
loop_
_publ_author_name
'Girald\'es, Jos\'e'
'McLaughlin, Mark L.'
'Fronczek, Frank R.'

_publ_section_title <i>N</i>^{\e^}-Benzyloxycarbonyl-<i>N</i>^{\a^}-(2-nitrobenzenesulfonyl)-<small>L</small>-lysine
_journal_issue 1
_journal_name_full 'Acta Crystallographica Section E'
_journal_page_first o48
_journal_page_last o49
_journal_paper_doi 10.1107/S1600536800018961
_journal_volume 57
_journal_year 2001
_chemical_formula_moiety 'C20 H23 N3 O8 S'
_chemical_formula_sum 'C20 H23 N3 O8 S'
_chemical_formula_weight 465.47
_chemical_name_systematic
;
N^\a^(2-nitrobenzenesulfonyl)-N^\e^-benzyloxycarbonyl-L-lysine
;
_space_group_IT_number 18
_symmetry_cell_setting orthorhombic
_symmetry_space_group_name_Hall 'P 2 2ab'
_symmetry_space_group_name_H-M 'P 21 21 2'
_cell_angle_alpha 90
_cell_angle_beta 90
_cell_angle_gamma 90
_cell_formula_units_Z 4
_cell_length_a 11.7629(2)
_cell_length_b 34.5731(6)
_cell_length_c 5.3477(2)
_cell_measurement_reflns_used 13981
_cell_measurement_temperature 120
_cell_measurement_theta_max 27.5
_cell_measurement_theta_min 2.5
_cell_volume 2174.80(10)
_computing_cell_refinement 'DENZO and SCALEPACK (Otwinowski & Minor, 1997)'
_computing_data_collection 'COLLECT (Nonius 2000)'
_computing_data_reduction 'DENZO and SCALEPACK (Otwinowski & Minor, 1997)'
_computing_molecular_graphics 'ORTEP-3 (Farrugia, 1997)'
_computing_publication_material SHELXL97
_computing_structure_refinement 'SHELXL97 (Sheldrick, 1997)'
_computing_structure_solution 'direct methods using SIR (Altomare et al., 1993)'
_diffrn_ambient_temperature 120
_diffrn_measured_fraction_theta_full .922
_diffrn_measured_fraction_theta_max .922
_diffrn_measurement_device 'KappaCCD (with Oxford Cryostream)'
_diffrn_measurement_method ' \w scans with \k offsets'
_diffrn_radiation_monochromator graphite
_diffrn_radiation_source 'fine-focus sealed tube'
_diffrn_radiation_type MoK\a
_diffrn_radiation_wavelength .71073
_diffrn_reflns_av_R_equivalents .050
_diffrn_reflns_av_sigmaI/netI .051
_diffrn_reflns_limit_h_max 15
_diffrn_reflns_limit_h_min -15
_diffrn_reflns_limit_k_max 44
_diffrn_reflns_limit_k_min -44
_diffrn_reflns_limit_l_max 5
_diffrn_reflns_limit_l_min -5
_diffrn_reflns_number 13981
_diffrn_reflns_theta_full 27.5
_diffrn_reflns_theta_max 27.5
_diffrn_reflns_theta_min 3.4
_exptl_absorpt_coefficient_mu .201
_exptl_absorpt_correction_T_max .980
_exptl_absorpt_correction_T_min .937
_exptl_absorpt_correction_type multi-scan
_exptl_absorpt_process_details '(HKL SCALEPACK; Otwinowski & Minor, 1997)'
_exptl_crystal_colour colorless
_exptl_crystal_density_diffrn 1.422
_exptl_crystal_density_method 'not measured'
_exptl_crystal_description fragment
_exptl_crystal_F_000 976
_exptl_crystal_size_max .23
_exptl_crystal_size_mid .12
_exptl_crystal_size_min .10
_refine_diff_density_max .21
_refine_diff_density_min -.24
_refine_ls_abs_structure_details 'Flack (1983); 1439 Friedel pairs'
_refine_ls_abs_structure_Flack -.07(7)
_refine_ls_extinction_coef .0039(6)
_refine_ls_extinction_method SHELXL97
_refine_ls_goodness_of_fit_ref 1.046
_refine_ls_hydrogen_treatment mixed
_refine_ls_matrix_type full
_refine_ls_number_parameters 302
_refine_ls_number_reflns 4345
_refine_ls_number_restraints 0
_refine_ls_restrained_S_all 1.046
_refine_ls_R_factor_all .058
_refine_ls_R_factor_gt .039
_refine_ls_shift/su_max .001
_refine_ls_shift/su_mean .000
_refine_ls_structure_factor_coef Fsqd
_refine_ls_weighting_details 'calc w = 1/[\s^2^(Fo^2^)+(0.0239P)^2^+0.7661P] where P = (Fo^2^+2Fc^2^)/3'
_refine_ls_weighting_scheme calc
_refine_ls_wR_factor_ref .077
_reflns_number_gt 3563
_reflns_number_total 4345
_reflns_threshold_expression >2sigma(I)
_cod_data_source_file na6015.cif
_cod_data_source_block I
_cod_depositor_comments
;
The following automatic conversions were performed:
'_symmetry_cell_setting' value 'Orthorhombic' changed to 'orthorhombic'
according to '/home/saulius/struct/CIF-dictionaries/cif_core.dic'
dictionary named 'cif_core.dic' version 2.4.1 from 2010-06-29.

Automatic conversion script
Id: cif_fix_enum 1527 2010-12-29 10:47:43Z saulius 

The following automatic conversions were performed:

'_symmetry_cell_setting' value 'Orthorhombic' changed to
'orthorhombic' according to
/home/saulius/struct/CIF-dictionaries/cif_core.dic dictionary named
'cif_core.dic' version 2.4.1 from 2010-06-29.

Automatic conversion script
Id: cif_fix_values 1715 2011-07-08 13:25:40Z adriana 
;
_cod_original_cell_volume 2174.8(2)
_cod_database_code 2200057
_cod_database_fobs_code 2200057

loop_
_symmetry_equiv_pos_as_xyz
'x, y, z'
'-x, -y, z'
'x+1/2, -y+1/2, -z'
'-x+1/2, y+1/2, -z'

loop_
_atom_site_label
_atom_site_fract_x
_atom_site_fract_y
_atom_site_fract_z
_atom_site_U_iso_or_equiv
_atom_site_adp_type
_atom_site_calc_flag
_atom_site_refinement_flags
_atom_site_occupancy
_atom_site_disorder_assembly
_atom_site_disorder_group
_atom_site_type_symbol
S1 .43876(4) .677475(15) .47852(10) .02199(14) Uani d . 1 . . S
O1 .44420(14) .68264(4) .7440(3) .0298(4) Uani d . 1 . . O
O2 .53146(12) .69058(4) .3276(3) .0273(4) Uani d . 1 . . O
O3 .26251(14) .58376(5) .2702(3) .0360(4) Uani d . 1 . . O
O4 .34781(14) .57133(5) -.0963(3) .0345(4) Uani d . 1 . . O
H40 .290(2) .5532(9) -.110(6) .060(9) Uiso d . 1 . . H
O5 .82527(14) .47725(4) .8337(3) .0304(4) Uani d . 1 . . O
O6 .95282(12) .45492(4) .5520(3) .0294(4) Uani d . 1 . . O
O7 .09305(15) .68765(6) .8123(4) .0580(6) Uani d . 1 . . O
O8 .22750(15) .64804(5) .7149(3) .0424(5) Uani d . 1 . . O
N1 .42408(17) .63207(5) .4233(3) .0230(4) Uani d . 1 . . N
H1N .371(2) .6243(7) .501(5) .040(8) Uiso d . 1 . . H
N2 .81842(16) .49541(5) .4267(4) .0269(5) Uani d . 1 . . N
H2N .839(2) .4895(7) .276(5) .032(7) Uiso d . 1 . . H
N3 .17488(17) .67823(6) .6835(4) .0363(5) Uani d . 1 . . N
C1 .43581(19) .61725(6) .1663(4) .0220(5) Uani d . 1 . . C
H1 .4274 .6394 .0475 .026 Uiso calc R 1 . . H
C2 .3387(2) .58930(6) .1230(5) .0261(5) Uani d . 1 . . C
C3 .55223(18) .59877(6) .1248(4) .0241(5) Uani d . 1 . . C
H3A .5581 .5902 -.0514 .029 Uiso calc R 1 . . H
H3B .6119 .6185 .1538 .029 Uiso calc R 1 . . H
C4 .57374(19) .56441(6) .2952(4) .0275(5) Uani d . 1 . . C
H4A .5652 .5729 .4710 .033 Uiso calc R 1 . . H
H4B .5152 .5445 .2623 .033 Uiso calc R 1 . . H
C5 .69042(19) .54635(6) .2627(4) .0256(5) Uani d . 1 . . C
H5A .6970 .5352 .0927 .031 Uiso calc R 1 . . H
H5B .7496 .5665 .2815 .031 Uiso calc R 1 . . H
C6 .70880(18) .51500(7) .4550(5) .0290(6) Uani d . 1 . . C
H6A .7045 .5265 .6242 .035 Uiso calc R 1 . . H
H6B .6470 .4957 .4404 .035 Uiso calc R 1 . . H
C7 .86202(18) .47584(6) .6171(5) .0254(5) Uani d . 1 . . C
C8 .31738(19) .70416(6) .3731(4) .0249(5) Uani d . 1 . . C
C9 .20813(18) .70432(7) .4782(5) .0295(5) Uani d . 1 . . C
C10 .1252(2) .72941(8) .3929(6) .0447(7) Uani d . 1 . . C
H10 .0516 .7291 .4659 .054 Uiso calc R 1 . . H
C11 .1496(3) .75489(8) .2017(6) .0537(8) Uani d . 1 . . C
H11 .0929 .7723 .1435 .064 Uiso calc R 1 . . H
C12 .2561(3) .75510(8) .0954(5) .0492(7) Uani d . 1 . . C
H12 .2725 .7723 -.0382 .059 Uiso calc R 1 . . H
C13 .3390(2) .73034(6) .1824(4) .0341(6) Uani d . 1 . . C
H13 .4127 .7312 .1100 .041 Uiso calc R 1 . . H
C14 .9993(2) .43026(7) .7471(5) .0330(6) Uani d . 1 . . C
H14A .9370 .4185 .8453 .040 Uiso calc R 1 . . H
H14B 1.0474 .4457 .8618 .040 Uiso calc R 1 . . H
C15 1.06902(18) .39928(6) .6233(4) .0256(5) Uani d . 1 . . C
C16 1.17252(19) .38867(6) .7264(4) .0281(5) Uani d . 1 . . C
H16 1.2004 .4021 .8689 .034 Uiso calc R 1 . . H
C17 1.2359(2) .35880(7) .6246(5) .0317(6) Uani d . 1 . . C
H17 1.3061 .3515 .6988 .038 Uiso calc R 1 . . H
C18 1.1968(2) .33967(7) .4152(5) .0350(6) Uani d . 1 . . C
H18 1.2406 .3194 .3435 .042 Uiso calc R 1 . . H
C19 1.0939(2) .34998(7) .3097(4) .0340(6) Uani d . 1 . . C
H19 1.0668 .3366 .1665 .041 Uiso calc R 1 . . H
C20 1.03010(18) .37977(7) .4121(4) .0293(6) Uani d . 1 . . C
H20 .9597 .3869 .3380 .035 Uiso calc R 1 . . H

loop_
_atom_site_aniso_label
_atom_site_aniso_U_11
_atom_site_aniso_U_22
_atom_site_aniso_U_33
_atom_site_aniso_U_12
_atom_site_aniso_U_13
_atom_site_aniso_U_23
S1 .0248(3) .0211(3) .0201(3) .0001(2) -.0005(2) .0015(2)
O1 .0403(9) .0300(9) .0193(8) -.0023(8) -.0030(8) -.0006(7)
O2 .0258(8) .0265(8) .0296(9) -.0019(7) .0020(7) .0024(7)
O3 .0341(9) .0370(10) .0368(10) -.0086(8) .0043(9) -.0038(8)
O4 .0327(9) .0404(10) .0303(10) -.0036(8) -.0036(8) -.0103(8)
O5 .0320(9) .0307(9) .0285(10) .0056(7) .0067(8) .0034(7)
O6 .0250(8) .0324(8) .0308(9) .0086(7) .0055(8) .0068(7)
O7 .0385(11) .0708(14) .0648(14) -.0056(10) .0281(10) -.0226(11)
O8 .0453(11) .0405(11) .0414(11) -.0045(9) .0156(9) .0007(9)
N1 .0261(10) .0238(10) .0191(10) .0010(9) .0029(9) .0030(8)
N2 .0253(10) .0286(11) .0267(13) .0064(9) .0037(9) .0042(10)
N3 .0274(11) .0430(13) .0386(13) -.0059(11) .0075(10) -.0188(11)
C1 .0287(12) .0202(11) .0171(12) .0034(10) -.0002(10) .0018(9)
C2 .0269(12) .0248(12) .0267(13) .0054(10) -.0044(11) .0000(11)
C3 .0245(11) .0280(12) .0199(11) -.0005(10) .0031(11) -.0001(10)
C4 .0276(12) .0282(12) .0267(12) .0039(10) .0006(11) .0025(10)
C5 .0266(12) .0278(12) .0225(12) .0055(10) .0020(10) -.0011(11)
C6 .0225(11) .0288(12) .0358(15) .0055(10) .0028(10) .0062(12)
C7 .0211(11) .0202(12) .0349(15) -.0030(9) .0048(11) .0008(11)
C8 .0319(13) .0226(11) .0204(12) .0041(10) -.0015(11) -.0056(10)
C9 .0296(12) .0295(12) .0296(13) .0029(10) -.0013(11) -.0105(11)
C10 .0293(14) .0488(16) .0560(19) .0134(13) -.0055(13) -.0257(16)
C11 .063(2) .0445(17) .054(2) .0306(15) -.0231(16) -.0134(15)
C12 .077(2) .0320(14) .0390(16) .0223(15) -.0072(15) .0022(12)
C13 .0493(16) .0245(12) .0285(14) .0098(12) -.0005(12) -.0029(11)
C14 .0351(13) .0346(14) .0293(14) .0118(11) .0010(11) .0052(12)
C15 .0239(12) .0258(11) .0270(12) -.0011(10) .0039(11) .0055(10)
C16 .0278(13) .0291(12) .0274(13) .0016(11) -.0027(11) -.0017(11)
C17 .0282(12) .0345(13) .0323(13) .0088(11) -.0032(11) -.0030(12)
C18 .0340(13) .0319(13) .0392(15) .0044(11) .0031(12) -.0075(12)
C19 .0368(14) .0359(14) .0293(14) -.0055(11) -.0010(11) -.0054(11)
C20 .0229(12) .0342(13) .0308(13) .0009(10) -.0022(11) .0060(11)

loop_
_atom_type_symbol
_atom_type_description
_atom_type_scat_dispersion_real
_atom_type_scat_dispersion_imag
_atom_type_scat_source
C C .0033 .0016 'International Tables Vol C Tables 4.2.6.8 and 6.1.1.4'
H H .0000 .0000 'International Tables Vol C Tables 4.2.6.8 and 6.1.1.4'
O O .0106 .0060 'International Tables Vol C Tables 4.2.6.8 and 6.1.1.4'
N N .0061 .0033 'International Tables Vol C Tables 4.2.6.8 and 6.1.1.4'
S S .1246 .1234 'International Tables Vol C Tables 4.2.6.8 and 6.1.1.4'

loop_
_geom_angle_atom_site_label_1
_geom_angle_atom_site_label_2
_geom_angle_atom_site_label_3
_geom_angle
O2 S1 O1 119.06(10)
O2 S1 N1 106.72(10)
O1 S1 N1 107.98(9)
O2 S1 C8 105.49(10)
O1 S1 C8 106.47(10)
N1 S1 C8 111.09(10)
C2 O4 H40 109.0(18)
C7 O6 C14 115.53(17)
C1 N1 S1 120.09(15)
C1 N1 H1N 116.2(19)
S1 N1 H1N 108.4(18)
C7 N2 C6 119.8(2)
C7 N2 H2N 119.2(16)
C6 N2 H2N 116.7(17)
O8 N3 O7 123.0(2)
O8 N3 C9 119.32(19)
O7 N3 C9 117.6(2)
N1 C1 C2 107.09(18)
N1 C1 C3 111.42(17)
C2 C1 C3 112.79(17)
N1 C1 H1 108.5
C2 C1 H1 108.5
C3 C1 H1 108.5
O3 C2 O4 124.1(2)
O3 C2 C1 124.1(2)
O4 C2 C1 111.8(2)
C4 C3 C1 112.91(17)
C4 C3 H3A 109.0
C1 C3 H3A 109.0
C4 C3 H3B 109.0
C1 C3 H3B 109.0
H3A C3 H3B 107.8
C5 C4 C3 113.82(18)
C5 C4 H4A 108.8
C3 C4 H4A 108.8
C5 C4 H4B 108.8
C3 C4 H4B 108.8
H4A C4 H4B 107.7
C6 C5 C4 110.31(18)
C6 C5 H5A 109.6
C4 C5 H5A 109.6
C6 C5 H5B 109.6
C4 C5 H5B 109.6
H5A C5 H5B 108.1
N2 C6 C5 112.82(19)
N2 C6 H6A 109.0
C5 C6 H6A 109.0
N2 C6 H6B 109.0
C5 C6 H6B 109.0
H6A C6 H6B 107.8
O5 C7 N2 124.3(2)
O5 C7 O6 123.0(2)
N2 C7 O6 112.7(2)
C13 C8 C9 117.4(2)
C13 C8 S1 114.92(18)
C9 C8 S1 127.33(18)
C10 C9 C8 121.1(2)
C10 C9 N3 116.3(2)
C8 C9 N3 122.6(2)
C11 C10 C9 119.9(3)
C11 C10 H10 120.1
C9 C10 H10 120.1
C12 C11 C10 119.9(3)
C12 C11 H11 120.0
C10 C11 H11 120.0
C11 C12 C13 120.1(3)
C11 C12 H12 119.9
C13 C12 H12 119.9
C12 C13 C8 121.6(3)
C12 C13 H13 119.2
C8 C13 H13 119.2
O6 C14 C15 107.89(19)
O6 C14 H14A 110.1
C15 C14 H14A 110.1
O6 C14 H14B 110.1
C15 C14 H14B 110.1
H14A C14 H14B 108.4
C16 C15 C20 118.9(2)
C16 C15 C14 119.5(2)
C20 C15 C14 121.5(2)
C17 C16 C15 120.9(2)
C17 C16 H16 119.5
C15 C16 H16 119.5
C18 C17 C16 119.8(2)
C18 C17 H17 120.1
C16 C17 H17 120.1
C17 C18 C19 120.0(2)
C17 C18 H18 120.0
C19 C18 H18 120.0
C18 C19 C20 120.3(2)
C18 C19 H19 119.9
C20 C19 H19 119.9
C19 C20 C15 120.1(2)
C19 C20 H20 119.9
C15 C20 H20 119.9

loop_
_geom_bond_atom_site_label_1
_geom_bond_atom_site_label_2
_geom_bond_site_symmetry_2
_geom_bond_distance
_geom_bond_publ_flag
S1 O2 . 1.4301(15) yes
S1 O1 . 1.4323(15) yes
S1 N1 . 1.6065(18) yes
S1 C8 . 1.791(2) yes
O3 C2 . 1.207(3) yes
O4 C2 . 1.331(3) yes
O4 H40 . .93(3) ?
O5 C7 . 1.238(3) yes
O6 C7 . 1.336(3) yes
O6 C14 . 1.454(3) ?
O7 N3 . 1.228(3) ?
O8 N3 . 1.225(3) ?
N1 C1 . 1.473(3) yes
N1 H1N . .80(3) ?
N2 C7 . 1.326(3) yes
N2 C6 . 1.464(3) yes
N2 H2N . .87(2) ?
N3 C9 . 1.474(3) ?
C1 C2 . 1.514(3) ?
C1 C3 . 1.527(3) ?
C1 H1 . 1.00 ?
C3 C4 . 1.519(3) ?
C3 H3A . .99 ?
C3 H3B . .99 ?
C4 C5 . 1.518(3) ?
C4 H4A . .99 ?
C4 H4B . .99 ?
C5 C6 . 1.509(3) ?
C5 H5A . .99 ?
C5 H5B . .99 ?
C6 H6A . .99 ?
C6 H6B . .99 ?
C8 C13 . 1.387(3) ?
C8 C9 . 1.403(3) ?
C9 C10 . 1.383(3) ?
C10 C11 . 1.380(4) ?
C10 H10 . .95 ?
C11 C12 . 1.376(4) ?
C11 H11 . .95 ?
C12 C13 . 1.379(4) ?
C12 H12 . .95 ?
C13 H13 . .95 ?
C14 C15 . 1.503(3) ?
C14 H14A . .99 ?
C14 H14B . .99 ?
C15 C16 . 1.386(3) ?
C15 C20 . 1.393(3) ?
C16 C17 . 1.385(3) ?
C16 H16 . .95 ?
C17 C18 . 1.380(3) ?
C17 H17 . .95 ?
C18 C19 . 1.382(3) ?
C18 H18 . .95 ?
C19 C20 . 1.387(3) ?
C19 H19 . .95 ?
C20 H20 . .95 ?

loop_
_geom_hbond_atom_site_label_D
_geom_hbond_atom_site_label_H
_geom_hbond_atom_site_label_A
_geom_hbond_site_symmetry_A
_geom_hbond_distance_DH
_geom_hbond_distance_HA
_geom_hbond_distance_DA
_geom_hbond_angle_DHA
O4 H40 O5 2_664 .93(3) 1.75(3) 2.666(2) 172(3)
N1 H1N O3 . .80(3) 2.26(3) 2.659(3) 111(2)
N1 H1N O8 . .80(3) 2.19(3) 2.843(3) 138(2)
N2 H2N O5 1_554 .87(2) 2.41(3) 3.233(3) 160(2)
C1 H1 O1 1_554 1.00 2.22 3.197(3) 167
C11 H11 O1 3_466 .95 2.42 3.254(4) 146

loop_
_geom_torsion_atom_site_label_1
_geom_torsion_atom_site_label_2
_geom_torsion_atom_site_label_3
_geom_torsion_atom_site_label_4
_geom_torsion
_geom_torsion_publ_flag
O2 S1 N1 C1 -40.33(19) ?
O1 S1 N1 C1 -169.43(16) ?
C8 S1 N1 C1 74.18(19) ?
S1 N1 C1 C2 -135.06(16) ?
S1 N1 C1 C3 101.17(18) yes
N1 C1 C2 O3 5.7(3) yes
C3 C1 C2 O3 128.6(2) ?
N1 C1 C2 O4 -173.85(17) ?
C3 C1 C2 O4 -50.9(2) ?
N1 C1 C3 C4 61.1(2) ?
C2 C1 C3 C4 -59.4(2) ?
C1 C3 C4 C5 -178.21(18) ?
C3 C4 C5 C6 174.65(19) ?
C7 N2 C6 C5 160.1(2) ?
C4 C5 C6 N2 177.72(19) ?
C6 N2 C7 O5 -11.2(3) ?
C6 N2 C7 O6 170.50(18) ?
C14 O6 C7 O5 6.5(3) ?
C14 O6 C7 N2 -175.15(19) ?
O2 S1 C8 C13 -.69(19) ?
O1 S1 C8 C13 126.71(17) ?
N1 S1 C8 C13 -115.97(18) ?
O2 S1 C8 C9 -173.5(2) ?
O1 S1 C8 C9 -46.1(2) ?
N1 S1 C8 C9 71.2(2) ?
C13 C8 C9 C10 .6(3) ?
S1 C8 C9 C10 173.24(19) ?
C13 C8 C9 N3 -179.4(2) ?
S1 C8 C9 N3 -6.7(3) ?
O8 N3 C9 C10 157.0(2) ?
O7 N3 C9 C10 -21.4(3) ?
O8 N3 C9 C8 -23.1(3) yes
O7 N3 C9 C8 158.5(2) ?
C8 C9 C10 C11 -.2(4) ?
N3 C9 C10 C11 179.8(2) ?
C9 C10 C11 C12 .4(4) ?
C10 C11 C12 C13 -1.1(4) ?
C11 C12 C13 C8 1.5(4) ?
C9 C8 C13 C12 -1.3(3) ?
S1 C8 C13 C12 -174.8(2) ?
C7 O6 C14 C15 159.54(18) ?
O6 C14 C15 C16 138.4(2) ?
O6 C14 C15 C20 -44.1(3) yes
C20 C15 C16 C17 -1.0(3) ?
C14 C15 C16 C17 176.5(2) ?
C15 C16 C17 C18 1.1(4) ?
C16 C17 C18 C19 -.9(4) ?
C17 C18 C19 C20 .6(4) ?
C18 C19 C20 C15 -.5(4) ?
C16 C15 C20 C19 .7(3) ?
C14 C15 C20 C19 -176.7(2) ?

loop_
_cod_related_entry_id
_cod_related_entry_database
_cod_related_entry_code
1 ChemSpider 24730945
